data_1548614
loop_
_publ_author_name
'Qi, Yanyu'
'Xu, Wenjun'
'Kang, Rui'
'Ding, Nannan'
'Wang, Yelei'
'He, Gang'
'Fang, Yu'

_publ_section_title
;
 Discrimination of saturated alkanes and relevant volatile compounds
 <i>via</i> the utilization of a conceptual fluorescent sensor array based
 on organoboron-containing polymers.
;
_journal_issue 7
_journal_name_full 'Chemical science'
_journal_page_first 1892
_journal_page_last 1901
_journal_paper_doi 10.1039/c7sc05243j
_journal_volume 9
_journal_year 2018
_chemical_formula_sum 'C33 H37.5 B I2 N O'
_chemical_formula_weight 728.75
_space_group_crystal_system monoclinic
_space_group_IT_number 14
_space_group_name_Hall '-P 2yn'
_space_group_name_H-M_alt 'P 1 21/n 1'
_symmetry_space_group_name_Hall '-P 2yn'
_symmetry_space_group_name_H-M 'P 1 21/n 1'
_atom_sites_solution_hydrogens geom
_audit_creation_method SHELXL-2014/7
_audit_update_record
;
2017-10-25 deposited with the CCDC.
2018-01-05 downloaded from the CCDC.
;
_cell_angle_alpha 90
_cell_angle_beta 93.121(4)
_cell_angle_gamma 90
_cell_formula_units_Z 8
_cell_length_a 13.751(5)
_cell_length_b 16.557(6)
_cell_length_c 28.155(10)
_cell_measurement_reflns_used 9878
_cell_measurement_temperature 100(2)
_cell_measurement_theta_max 25.19
_cell_measurement_theta_min 2.46
_cell_volume 6401(4)
_computing_structure_refinement 'SHELXL-2014/7 (Sheldrick, 2014)'
_diffrn_ambient_temperature 100(2)
_diffrn_measured_fraction_theta_full 0.973
_diffrn_measured_fraction_theta_max 0.973
_diffrn_measurement_device_type 'Bruker APEX-II CCD'
_diffrn_measurement_method '\f and \w scans'
_diffrn_radiation_type MoK\a
_diffrn_radiation_wavelength 0.71073
_diffrn_reflns_av_R_equivalents 0.0448
_diffrn_reflns_av_unetI/netI 0.0366
_diffrn_reflns_Laue_measured_fraction_full 0.973
_diffrn_reflns_Laue_measured_fraction_max 0.973
_diffrn_reflns_limit_h_max 16
_diffrn_reflns_limit_h_min -16
_diffrn_reflns_limit_k_max 19
_diffrn_reflns_limit_k_min -19
_diffrn_reflns_limit_l_max 33
_diffrn_reflns_limit_l_min -33
_diffrn_reflns_number 64489
_diffrn_reflns_point_group_measured_fraction_full 0.973
_diffrn_reflns_point_group_measured_fraction_max 0.973
_diffrn_reflns_theta_full 24.998
_diffrn_reflns_theta_max 24.998
_diffrn_reflns_theta_min 1.427
_exptl_absorpt_coefficient_mu 1.990
_exptl_crystal_colour yellow
_exptl_crystal_density_diffrn 1.513
_exptl_crystal_description Plate
_exptl_crystal_F_000 2892
_refine_diff_density_max 2.421
_refine_diff_density_min -4.594
_refine_diff_density_rms 0.193
_refine_ls_extinction_method none
_refine_ls_goodness_of_fit_ref 1.316
_refine_ls_hydrogen_treatment constr
_refine_ls_matrix_type full
_refine_ls_number_parameters 689
_refine_ls_number_reflns 10974
_refine_ls_number_restraints 195
_refine_ls_restrained_S_all 1.311
_refine_ls_R_factor_all 0.0888
_refine_ls_R_factor_gt 0.0732
_refine_ls_shift/su_max 0.001
_refine_ls_shift/su_mean 0.000
_refine_ls_structure_factor_coef Fsqd
_refine_ls_weighting_details 'w=1/[\s^2^(Fo^2^)+166.0118P] where P=(Fo^2^+2Fc^2^)/3'
_refine_ls_weighting_scheme calc
_refine_ls_wR_factor_gt 0.1701
_refine_ls_wR_factor_ref 0.1792
_reflns_Friedel_coverage 0.000
_reflns_number_gt 9042
_reflns_number_total 10974
_reflns_threshold_expression 'I > 2\s(I)'
_cod_data_source_file c7sc05243j2.cif
_cod_data_source_block 1
_cod_depositor_comments 'Adding full bibliography for 1548614.cif.'
_cod_original_cell_volume 6400(4)
_cod_original_formula_sum 'C33 H37.50 B I2 N O'
_cod_database_code 1548614
_shelx_shelxl_version_number 2014/7
_shelx_space_group_comment
;
The symmetry employed for this shelxl refinement is uniquely defined
by the following loop, which should always be used as a source of
symmetry information in preference to the above space-group names.
They are only intended as comments.
;

loop_
_space_group_symop_operation_xyz
'x, y, z'
'-x+1/2, y+1/2, -z+1/2'
'-x, -y, -z'
'x-1/2, -y-1/2, z-1/2'

loop_
_atom_site_label
_atom_site_type_symbol
_atom_site_fract_x
_atom_site_fract_y
_atom_site_fract_z
_atom_site_U_iso_or_equiv
_atom_site_adp_type
_atom_site_occupancy
_atom_site_site_symmetry_order
_atom_site_calc_flag
_atom_site_refinement_flags_posn
_atom_site_refinement_flags_adp
I1 I 0.41878(5) 0.47977(4) 0.31034(3) 0.01893(18) Uani 1 1 d . .
I2 I 0.04021(6) 0.29139(4) 0.32537(3) 0.02506(19) Uani 1 1 d . .
I3 I 0.57900(5) 0.36656(4) 0.18885(3) 0.0276(2) Uani 1 1 d . .
I4 I 0.95444(6) 0.55666(4) 0.16655(3) 0.0280(2) Uani 1 1 d . .
N1 N 0.0706(6) 0.6197(5) 0.2944(3) 0.0200(18) Uani 1 1 d . U
N2 N 0.9287(6) 0.2283(5) 0.2027(3) 0.0189(17) Uani 1 1 d . U
O1 O 0.2468(5) 0.6242(4) 0.2922(3) 0.0212(17) Uani 1 1 d . .
O2 O 0.7544(5) 0.2232(4) 0.2060(3) 0.0210(17) Uani 1 1 d . .
B1 B 0.1596(9) 0.6811(7) 0.2796(5) 0.023(3) Uani 1 1 d . .
B2 B 0.8420(9) 0.1669(7) 0.2172(5) 0.019(3) Uani 1 1 d . .
C1 C -0.0251(8) 0.6298(7) 0.2968(4) 0.024(2) Uani 1 1 d . U
H1 H -0.0537 0.6815 0.2920 0.028 Uiso 1 1 calc R U
C2 C -0.0826(8) 0.5631(6) 0.3066(3) 0.0149(18) Uani 1 1 d . U
H2 H -0.1502 0.5708 0.3103 0.018 Uiso 1 1 calc R U
C3 C -0.0444(8) 0.4862(7) 0.3110(4) 0.022(2) Uani 1 1 d . U
H3 H -0.0862 0.4416 0.3157 0.027 Uiso 1 1 calc R U
C4 C 0.0565(8) 0.4738(6) 0.3087(4) 0.019(2) Uani 1 1 d . U
C5 C 0.1128(8) 0.4020(6) 0.3152(4) 0.020(2) Uani 1 1 d . .
C6 C 0.2134(8) 0.4044(6) 0.3145(4) 0.017(2) Uani 1 1 d . .
H6 H 0.2493 0.3557 0.3187 0.020 Uiso 1 1 calc R U
C7 C 0.2648(7) 0.4784(6) 0.3075(4) 0.016(2) Uani 1 1 d . .
C8 C 0.2135(8) 0.5487(6) 0.2996(4) 0.017(2) Uani 1 1 d . .
C9 C 0.1113(8) 0.5446(6) 0.3003(4) 0.0181(19) Uani 1 1 d . U
C10 C 0.1769(9) 0.8171(7) 0.3949(5) 0.031(3) Uani 1 1 d . .
H10 H 0.1799 0.8087 0.4283 0.037 Uiso 1 1 calc R U
C11 C 0.1653(8) 0.7516(7) 0.3645(4) 0.026(3) Uani 1 1 d . .
H11 H 0.1588 0.6993 0.3779 0.031 Uiso 1 1 calc R U
C12 C 0.1628(8) 0.7589(7) 0.3143(4) 0.021(2) Uani 1 1 d . .
C13 C 0.1681(7) 0.8389(6) 0.2970(4) 0.016(2) Uani 1 1 d . U
H13 H 0.1631 0.8475 0.2636 0.019 Uiso 1 1 calc R U
C14 C 0.1805(9) 0.9055(6) 0.3270(4) 0.025(3) Uani 1 1 d . .
H14 H 0.1864 0.9579 0.3136 0.030 Uiso 1 1 calc R U
C15 C 0.1843(10) 0.8963(7) 0.3768(5) 0.034(3) Uani 1 1 d . .
C16 C 0.1994(14) 0.9681(8) 0.4103(5) 0.056(5) Uani 1 1 d . .
H16A H 0.2170 1.0154 0.3910 0.067 Uiso 1 1 calc R U
H16B H 0.1362 0.9804 0.4240 0.067 Uiso 1 1 calc R U
C17 C 0.2750(14) 0.9596(10) 0.4507(7) 0.065(4) Uani 1 1 d . U
H17A H 0.3349 0.9382 0.4373 0.079 Uiso 1 1 calc R U
H17B H 0.2516 0.9178 0.4725 0.079 Uiso 1 1 calc R U
C18 C 0.3043(15) 1.0339(10) 0.4811(6) 0.070(4) Uani 1 1 d . U
H18A H 0.3333 1.0735 0.4596 0.084 Uiso 1 1 calc R U
H18B H 0.2434 1.0584 0.4917 0.084 Uiso 1 1 calc R U
C19 C 0.3728(15) 1.0261(12) 0.5242(7) 0.082(4) Uani 1 1 d D U
H19A H 0.4205 0.9842 0.5162 0.099 Uiso 1 1 calc R U
H19B H 0.3337 1.0024 0.5493 0.099 Uiso 1 1 calc R U
C20 C 0.4328(14) 1.0939(10) 0.5488(8) 0.087(4) Uani 1 1 d D U
H20A H 0.4678 1.0731 0.5779 0.104 Uiso 1 1 calc R U
H20B H 0.4814 1.1149 0.5272 0.104 Uiso 1 1 calc R U
C21 C 0.3632(17) 1.1604(12) 0.5614(8) 0.097(6) Uani 1 1 d D U
H21A H 0.3276 1.1795 0.5324 0.145 Uiso 1 1 calc R U
H21B H 0.3999 1.2053 0.5762 0.145 Uiso 1 1 calc R U
H21C H 0.3169 1.1395 0.5836 0.145 Uiso 1 1 calc R U
C22 C 0.0562(9) 0.7539(7) 0.1547(5) 0.029(3) Uani 1 1 d . .
H22 H 0.0003 0.7824 0.1426 0.035 Uiso 1 1 calc R U
C23 C 0.0672(8) 0.7411(7) 0.2032(4) 0.022(2) Uani 1 1 d . U
H23 H 0.0198 0.7617 0.2233 0.026 Uiso 1 1 calc R U
C24 C 0.1490(8) 0.6972(6) 0.2236(4) 0.020(2) Uani 1 1 d . U
C25 C 0.2173(9) 0.6701(6) 0.1917(4) 0.024(3) Uani 1 1 d . .
H25 H 0.2734 0.6418 0.2038 0.029 Uiso 1 1 calc R U
C26 C 0.2045(9) 0.6839(7) 0.1420(5) 0.030(3) Uani 1 1 d . .
H26 H 0.2514 0.6638 0.1215 0.036 Uiso 1 1 calc R U
C27 C 0.1236(10) 0.7269(7) 0.1227(4) 0.033(3) Uani 1 1 d . .
C28 C 0.1104(12) 0.7452(8) 0.0699(5) 0.047(4) Uani 1 1 d . .
H28A H 0.0409 0.7385 0.0596 0.056 Uiso 1 1 calc R U
H28B H 0.1483 0.7056 0.0521 0.056 Uiso 1 1 calc R U
C29 C 0.1435(12) 0.8321(9) 0.0569(5) 0.045(4) Uani 1 1 d . .
H29A H 0.1186 0.8448 0.0241 0.054 Uiso 1 1 calc R U
H29B H 0.1140 0.8711 0.0786 0.054 Uiso 1 1 calc R U
C30 C 0.2538(12) 0.8429(8) 0.0603(5) 0.046(4) Uani 1 1 d . .
H30A H 0.2821 0.8098 0.0352 0.055 Uiso 1 1 calc R U
H30B H 0.2795 0.8220 0.0914 0.055 Uiso 1 1 calc R U
C31 C 0.2887(12) 0.9310(8) 0.0550(5) 0.047(4) Uani 1 1 d . .
H31A H 0.2595 0.9533 0.0248 0.057 Uiso 1 1 calc R U
H31B H 0.2644 0.9635 0.0814 0.057 Uiso 1 1 calc R U
C32 C 0.3997(13) 0.9404(9) 0.0550(5) 0.051(4) Uani 1 1 d . .
H32A H 0.4295 0.9112 0.0829 0.061 Uiso 1 1 calc R U
H32B H 0.4229 0.9144 0.0260 0.061 Uiso 1 1 calc R U
C33 C 0.4350(13) 1.0275(9) 0.0566(6) 0.057(4) Uani 1 1 d . .
H33A H 0.4118 1.0555 0.0275 0.085 Uiso 1 1 calc R U
H33B H 0.5064 1.0284 0.0592 0.085 Uiso 1 1 calc R U
H33C H 0.4097 1.0547 0.0843 0.085 Uiso 1 1 calc R U
C34 C 1.0255(8) 0.2200(7) 0.1988(4) 0.024(2) Uani 1 1 d . U
H34 H 1.0523 0.1674 0.2030 0.029 Uiso 1 1 calc R U
C35 C 1.0950(10) 0.2881(9) 0.1884(5) 0.042(3) Uani 1 1 d . U
H35 H 1.1630 0.2817 0.1854 0.051 Uiso 1 1 calc R U
C36 C 1.0437(8) 0.3637(7) 0.1835(4) 0.024(2) Uani 1 1 d . U
H36 H 1.0814 0.4105 0.1781 0.028 Uiso 1 1 calc R U
C37 C 0.9408(8) 0.3745(6) 0.1861(4) 0.0167(19) Uani 1 1 d . U
C38 C 0.8840(8) 0.4461(6) 0.1791(4) 0.021(2) Uani 1 1 d . .
C39 C 0.7834(8) 0.4430(6) 0.1808(4) 0.022(2) Uani 1 1 d . .
H39 H 0.7471 0.4914 0.1758 0.027 Uiso 1 1 calc R U
C40 C 0.7317(8) 0.3692(6) 0.1898(4) 0.018(2) Uani 1 1 d . .
C41 C 0.7858(7) 0.2989(6) 0.1976(4) 0.017(2) Uani 1 1 d . U
C42 C 0.8878(8) 0.3034(6) 0.1955(4) 0.0169(19) Uani 1 1 d . U
C43 C 0.9548(9) 0.0910(6) 0.3414(4) 0.023(3) Uani 1 1 d . .
H43 H 1.0112 0.0621 0.3525 0.028 Uiso 1 1 calc R U
C44 C 0.9383(9) 0.1076(7) 0.2927(4) 0.025(3) Uani 1 1 d . .
H44 H 0.9848 0.0891 0.2715 0.030 Uiso 1 1 calc R U
C45 C 0.8570(8) 0.1500(6) 0.2736(4) 0.020(2) Uani 1 1 d . .
C46 C 0.7915(8) 0.1756(7) 0.3069(4) 0.022(2) Uani 1 1 d . U
H46 H 0.7355 0.2051 0.2958 0.026 Uiso 1 1 calc R U
C47 C 0.8046(9) 0.1597(7) 0.3557(5) 0.030(3) Uani 1 1 d . .
H47 H 0.7573 0.1779 0.3766 0.036 Uiso 1 1 calc R U
C48 C 0.8862(9) 0.1177(7) 0.3740(4) 0.026(3) Uani 1 1 d . .
C49 C 0.9044(9) 0.0993(8) 0.4269(4) 0.031(3) Uani 1 1 d . .
H49A H 0.9244 0.0421 0.4306 0.037 Uiso 1 1 calc R U
H49B H 0.8429 0.1065 0.4431 0.037 Uiso 1 1 calc R U
C50 C 0.9838(10) 0.1538(8) 0.4511(5) 0.036(3) Uani 1 1 d . .
H50A H 0.9606 0.2104 0.4506 0.043 Uiso 1 1 calc R U
H50B H 1.0431 0.1514 0.4328 0.043 Uiso 1 1 calc R U
C51 C 1.0100(12) 0.1284(10) 0.5033(5) 0.049(4) Uani 1 1 d . .
H51A H 0.9500 0.1310 0.5211 0.059 Uiso 1 1 calc R U
H51B H 1.0314 0.0713 0.5033 0.059 Uiso 1 1 calc R U
C52 C 1.0896(13) 0.1787(11) 0.5304(6) 0.063(5) Uani 1 1 d . .
H52A H 1.1151 0.1470 0.5582 0.075 Uiso 1 1 calc R U
H52B H 1.1441 0.1870 0.5094 0.075 Uiso 1 1 calc R U
C53 C 1.0577(12) 0.2582(10) 0.5473(7) 0.059(5) Uani 1 1 d . .
H53A H 1.0024 0.2507 0.5680 0.071 Uiso 1 1 calc R U
H53B H 1.0345 0.2912 0.5196 0.071 Uiso 1 1 calc R U
C54 C 1.1407(12) 0.3042(10) 0.5755(6) 0.056(4) Uani 1 1 d . .
H54A H 1.1664 0.2706 0.6019 0.084 Uiso 1 1 calc R U
H54B H 1.1150 0.3547 0.5880 0.084 Uiso 1 1 calc R U
H54C H 1.1929 0.3165 0.5543 0.084 Uiso 1 1 calc R U
C55 C 0.8392(9) 0.0259(7) 0.1042(4) 0.028(3) Uani 1 1 d . .
H55 H 0.8439 0.0326 0.0708 0.033 Uiso 1 1 calc R U
C56 C 0.8430(9) 0.0941(7) 0.1336(4) 0.028(3) Uani 1 1 d . .
H56 H 0.8484 0.1461 0.1197 0.034 Uiso 1 1 calc R U
C57 C 0.8390(7) 0.0874(6) 0.1834(4) 0.015(2) Uani 1 1 d . U
C58 C 0.8287(8) 0.0086(6) 0.2019(4) 0.023(3) Uani 1 1 d . .
H58 H 0.8249 0.0014 0.2352 0.027 Uiso 1 1 calc R U
C59 C 0.8239(8) -0.0594(7) 0.1717(4) 0.021(2) Uani 1 1 d . .
H59 H 0.8173 -0.1115 0.1852 0.026 Uiso 1 1 calc R U
C60 C 0.8286(9) -0.0526(7) 0.1228(4) 0.025(3) Uani 1 1 d . .
C61 C 0.8264(10) -0.1265(7) 0.0899(5) 0.034(3) Uani 1 1 d . .
H61A H 0.8858 -0.1263 0.0716 0.040 Uiso 1 1 calc R U
H61B H 0.8279 -0.1760 0.1097 0.040 Uiso 1 1 calc R U
C62 C 0.7377(10) -0.1299(8) 0.0553(5) 0.037(3) Uani 1 1 d . .
H62A H 0.7346 -0.0797 0.0362 0.044 Uiso 1 1 calc R U
H62B H 0.6782 -0.1325 0.0735 0.044 Uiso 1 1 calc R U
C63 C 0.7396(10) -0.2032(8) 0.0214(5) 0.037(3) Uani 1 1 d . .
H63A H 0.7347 -0.2531 0.0405 0.045 Uiso 1 1 calc R U
H63B H 0.6811 -0.2008 -0.0007 0.045 Uiso 1 1 calc R U
C64 C 0.8301(11) -0.2099(8) -0.0082(5) 0.042(3) Uani 1 1 d . .
H64A H 0.8236 -0.2588 -0.0284 0.050 Uiso 1 1 calc R U
H64B H 0.8882 -0.2173 0.0138 0.050 Uiso 1 1 calc R U
C65 C 0.8474(13) -0.1362(9) -0.0405(5) 0.052(4) Uani 1 1 d . .
H65A H 0.7872 -0.1255 -0.0604 0.063 Uiso 1 1 calc R U
H65B H 0.8607 -0.0882 -0.0203 0.063 Uiso 1 1 calc R U
C66 C 0.9311(15) -0.1477(12) -0.0726(6) 0.074(6) Uani 1 1 d . .
H66A H 0.9905 -0.1606 -0.0533 0.110 Uiso 1 1 calc R U
H66B H 0.9411 -0.0980 -0.0906 0.110 Uiso 1 1 calc R U
H66C H 0.9160 -0.1922 -0.0948 0.110 Uiso 1 1 calc R U

loop_
_atom_site_aniso_label
_atom_site_aniso_U_11
_atom_site_aniso_U_22
_atom_site_aniso_U_33
_atom_site_aniso_U_23
_atom_site_aniso_U_13
_atom_site_aniso_U_12
I1 0.0123(4) 0.0112(3) 0.0332(4) 0.0010(3) 0.0006(3) 0.0007(3)
I2 0.0230(4) 0.0123(3) 0.0401(4) 0.0000(3) 0.0042(3) -0.0059(3)
I3 0.0123(4) 0.0118(3) 0.0591(5) -0.0022(3) 0.0066(3) -0.0002(3)
I4 0.0200(4) 0.0134(3) 0.0511(5) 0.0027(3) 0.0055(3) -0.0043(3)
N1 0.014(4) 0.010(3) 0.037(4) 0.001(3) 0.002(3) -0.003(3)
N2 0.016(4) 0.018(4) 0.023(4) -0.001(3) 0.002(3) 0.002(3)
O1 0.018(4) 0.008(3) 0.037(5) 0.006(3) 0.005(3) 0.001(3)
O2 0.010(4) 0.009(4) 0.044(5) 0.001(3) 0.002(3) -0.002(3)
B1 0.011(7) 0.011(6) 0.046(8) 0.008(6) 0.003(6) -0.001(5)
B2 0.010(6) 0.013(6) 0.035(7) -0.002(5) 0.003(5) -0.001(5)
C1 0.016(4) 0.016(4) 0.040(5) 0.003(4) 0.001(4) -0.004(4)
C2 0.014(2) 0.014(2) 0.017(2) -0.0001(10) 0.0015(10) 0.0000(10)
C3 0.014(4) 0.020(4) 0.033(4) 0.001(4) 0.003(4) -0.007(3)
C4 0.015(4) 0.015(4) 0.027(5) 0.003(4) 0.003(4) -0.001(4)
C5 0.025(7) 0.008(5) 0.026(6) -0.001(4) 0.004(5) 0.004(4)
C6 0.019(6) 0.012(5) 0.020(5) -0.001(4) -0.001(4) -0.002(4)
C7 0.005(5) 0.019(5) 0.024(6) 0.002(4) 0.004(4) 0.000(4)
C8 0.017(6) 0.012(5) 0.023(6) 0.001(4) 0.000(4) -0.001(4)
C9 0.018(4) 0.010(4) 0.027(5) 0.000(4) 0.000(4) -0.002(3)
C10 0.035(8) 0.029(7) 0.030(7) 0.008(5) 0.008(5) 0.005(6)
C11 0.015(6) 0.017(6) 0.046(8) 0.014(5) 0.007(5) -0.002(5)
C12 0.012(6) 0.018(6) 0.034(7) 0.003(5) 0.004(5) -0.003(5)
C13 0.004(5) 0.017(5) 0.026(5) 0.000(4) 0.003(4) 0.001(4)
C14 0.029(7) 0.009(5) 0.039(7) 0.006(5) 0.007(5) 0.005(5)
C15 0.045(8) 0.020(6) 0.038(7) 0.001(5) 0.012(6) 0.009(6)
C16 0.112(15) 0.022(7) 0.036(8) -0.004(6) 0.027(9) 0.015(8)
C17 0.079(10) 0.041(7) 0.079(9) -0.021(7) 0.025(8) -0.014(7)
C18 0.101(9) 0.045(7) 0.066(8) -0.012(6) 0.029(7) -0.008(7)
C19 0.095(10) 0.073(8) 0.080(8) -0.022(7) 0.020(7) -0.012(7)
C20 0.108(11) 0.074(9) 0.079(9) -0.011(8) 0.021(8) -0.013(8)
C21 0.131(16) 0.071(11) 0.089(13) 0.002(10) 0.018(12) 0.003(10)
C22 0.017(6) 0.017(6) 0.053(8) 0.000(5) -0.008(6) 0.001(5)
C23 0.022(3) 0.021(3) 0.022(3) -0.0001(10) 0.0014(10) 0.0003(10)
C24 0.013(5) 0.012(5) 0.035(5) -0.001(4) -0.003(4) -0.005(4)
C25 0.022(7) 0.009(5) 0.040(7) 0.003(5) -0.003(5) 0.000(5)
C26 0.033(8) 0.016(6) 0.042(8) -0.001(5) 0.003(6) -0.004(5)
C27 0.046(8) 0.017(6) 0.034(7) -0.004(5) -0.011(6) -0.002(6)
C28 0.073(11) 0.026(7) 0.039(8) -0.008(6) -0.012(7) 0.003(7)
C29 0.063(11) 0.038(8) 0.033(8) 0.006(6) -0.007(7) 0.013(7)
C30 0.085(12) 0.024(7) 0.029(7) 0.002(6) 0.012(7) 0.019(7)
C31 0.085(13) 0.026(7) 0.032(8) 0.004(6) 0.011(7) 0.010(7)
C32 0.080(13) 0.035(8) 0.039(8) 0.011(7) 0.015(8) 0.005(8)
C33 0.082(13) 0.039(9) 0.051(10) 0.007(7) 0.012(9) -0.007(8)
C34 0.018(4) 0.025(4) 0.029(5) 0.000(4) -0.001(4) 0.011(4)
C35 0.031(5) 0.049(5) 0.047(6) 0.003(5) 0.008(5) -0.002(4)
C36 0.019(4) 0.023(4) 0.030(5) 0.000(4) 0.004(4) -0.005(4)
C37 0.013(4) 0.015(4) 0.021(5) -0.008(4) 0.001(4) -0.004(4)
C38 0.018(6) 0.016(5) 0.028(6) -0.002(5) 0.000(5) -0.013(5)
C39 0.021(6) 0.012(5) 0.034(6) -0.001(5) 0.003(5) 0.004(5)
C40 0.009(6) 0.014(5) 0.033(6) -0.004(5) 0.004(4) -0.001(4)
C41 0.009(5) 0.015(5) 0.028(5) -0.002(4) 0.002(4) -0.005(4)
C42 0.012(4) 0.014(4) 0.025(5) -0.005(4) 0.005(4) 0.002(3)
C43 0.026(7) 0.011(5) 0.033(7) 0.001(5) 0.000(5) 0.006(5)
C44 0.023(7) 0.028(6) 0.025(6) 0.000(5) 0.006(5) -0.005(5)
C45 0.016(6) 0.006(5) 0.039(7) 0.000(4) 0.014(5) 0.001(4)
C46 0.007(5) 0.021(5) 0.037(6) -0.001(4) 0.008(4) -0.002(4)
C47 0.027(7) 0.021(6) 0.044(8) -0.007(5) 0.016(6) 0.002(5)
C48 0.028(7) 0.014(5) 0.036(7) -0.001(5) 0.009(5) -0.013(5)
C49 0.033(8) 0.030(7) 0.031(7) 0.001(5) 0.007(5) -0.005(6)
C50 0.036(8) 0.027(7) 0.045(8) -0.006(6) 0.016(6) -0.005(6)
C51 0.058(10) 0.055(9) 0.035(8) -0.012(7) 0.011(7) -0.029(8)
C52 0.059(11) 0.064(11) 0.067(11) -0.021(9) 0.018(9) -0.031(9)
C53 0.050(10) 0.053(10) 0.076(12) -0.018(9) 0.000(9) -0.018(8)
C54 0.056(11) 0.066(11) 0.047(9) -0.027(8) 0.006(8) -0.014(9)
C55 0.032(7) 0.022(6) 0.028(6) -0.003(5) -0.001(5) -0.004(5)
C56 0.037(8) 0.016(6) 0.030(7) 0.005(5) -0.006(5) -0.006(5)
C57 0.006(5) 0.012(4) 0.029(5) 0.001(4) 0.002(4) 0.002(4)
C58 0.027(7) 0.014(5) 0.028(6) 0.000(5) 0.005(5) -0.001(5)
C59 0.016(6) 0.016(5) 0.032(6) 0.001(5) -0.001(5) -0.002(5)
C60 0.026(7) 0.017(6) 0.032(7) -0.004(5) 0.000(5) -0.001(5)
C61 0.038(8) 0.025(6) 0.038(7) -0.005(6) -0.002(6) 0.003(6)
C62 0.038(8) 0.033(7) 0.039(8) -0.010(6) -0.001(6) -0.004(6)
C63 0.041(8) 0.029(7) 0.041(8) -0.005(6) 0.000(6) -0.002(6)
C64 0.054(10) 0.027(7) 0.043(8) -0.013(6) -0.003(7) 0.001(7)
C65 0.072(12) 0.041(8) 0.044(9) -0.005(7) 0.001(8) 0.007(8)
C66 0.086(15) 0.084(14) 0.053(11) 0.005(10) 0.031(10) 0.006(12)

loop_
_atom_type_symbol
_atom_type_description
_atom_type_scat_dispersion_real
_atom_type_scat_dispersion_imag
_atom_type_scat_source
C C 0.0033 0.0016 'International Tables Vol C Tables 4.2.6.8 and 6.1.1.4'
H H 0.0000 0.0000 'International Tables Vol C Tables 4.2.6.8 and 6.1.1.4'
B B 0.0013 0.0007 'International Tables Vol C Tables 4.2.6.8 and 6.1.1.4'
N N 0.0061 0.0033 'International Tables Vol C Tables 4.2.6.8 and 6.1.1.4'
O O 0.0106 0.0060 'International Tables Vol C Tables 4.2.6.8 and 6.1.1.4'
I I -0.4742 1.8119 'International Tables Vol C Tables 4.2.6.8 and 6.1.1.4'

loop_
_geom_angle_atom_site_label_1
_geom_angle_atom_site_label_2
_geom_angle_atom_site_label_3
_geom_angle
C1 N1 C9 120.4(9)
C1 N1 B1 132.8(9)
C9 N1 B1 106.5(8)
C34 N2 C42 118.5(9)
C34 N2 B2 133.9(9)
C42 N2 B2 107.5(8)
C8 O1 B1 109.5(8)
C41 O2 B2 110.1(8)
O1 B1 C24 110.7(10)
O1 B1 C12 110.7(10)
C24 B1 C12 117.5(9)
O1 B1 N1 98.2(8)
C24 B1 N1 108.6(9)
C12 B1 N1 109.5(9)
O2 B2 C45 111.3(9)
O2 B2 C57 112.1(9)
C45 B2 C57 115.7(9)
O2 B2 N2 98.4(8)
C45 B2 N2 107.2(9)
C57 B2 N2 110.7(9)
N1 C1 C2 118.9(10)
C3 C2 C1 122.1(10)
C2 C3 C4 120.1(10)
C3 C4 C9 114.8(10)
C3 C4 C5 130.3(10)
C9 C4 C5 114.8(10)
C6 C5 C4 120.8(10)
C6 C5 I2 120.4(7)
C4 C5 I2 118.8(8)
C5 C6 C7 121.7(10)
C8 C7 C6 119.7(9)
C8 C7 I1 120.1(8)
C6 C7 I1 120.2(7)
O1 C8 C7 129.4(10)
O1 C8 C9 113.2(9)
C7 C8 C9 117.4(9)
N1 C9 C8 110.8(9)
N1 C9 C4 123.6(10)
C8 C9 C4 125.5(10)
C11 C10 C15 120.9(11)
C10 C11 C12 122.9(10)
C13 C12 C11 115.2(10)
C13 C12 B1 122.5(10)
C11 C12 B1 122.2(10)
C14 C13 C12 122.6(10)
C13 C14 C15 120.9(10)
C14 C15 C10 117.4(11)
C14 C15 C16 121.8(11)
C10 C15 C16 120.8(12)
C17 C16 C15 117.3(12)
C16 C17 C18 119.6(15)
C19 C18 C17 120.9(16)
C18 C19 C20 126.8(18)
C21 C20 C19 107.8(17)
C23 C22 C27 123.1(11)
C22 C23 C24 121.0(11)
C25 C24 C23 116.2(10)
C25 C24 B1 123.3(10)
C23 C24 B1 120.5(10)
C24 C25 C26 121.8(11)
C27 C26 C25 121.1(12)
C22 C27 C26 116.7(12)
C22 C27 C28 121.2(12)
C26 C27 C28 122.0(13)
C27 C28 C29 113.1(11)
C30 C29 C28 113.3(12)
C29 C30 C31 114.7(12)
C32 C31 C30 114.2(12)
C33 C32 C31 114.3(13)
N2 C34 C35 125.1(11)
C36 C35 C34 110.8(11)
C37 C36 C35 125.8(11)
C42 C37 C38 115.6(9)
C42 C37 C36 115.1(9)
C38 C37 C36 129.2(10)
C39 C38 C37 120.3(9)
C39 C38 I4 120.3(8)
C37 C38 I4 119.4(8)
C38 C39 C40 122.6(10)
C41 C40 C39 118.1(9)
C41 C40 I3 120.7(7)
C39 C40 I3 121.1(8)
O2 C41 C40 129.0(9)
O2 C41 C42 112.6(9)
C40 C41 C42 118.3(9)
N2 C42 C41 110.2(9)
N2 C42 C37 124.7(9)
C41 C42 C37 125.1(10)
C44 C43 C48 119.5(11)
C45 C44 C43 123.7(11)
C46 C45 C44 115.2(11)
C46 C45 B2 123.5(10)
C44 C45 B2 121.3(9)
C45 C46 C47 123.0(11)
C48 C47 C46 121.0(11)
C47 C48 C43 117.6(11)
C47 C48 C49 123.2(11)
C43 C48 C49 119.2(11)
C48 C49 C50 112.9(10)
C49 C50 C51 112.4(10)
C52 C51 C50 116.4(13)
C53 C52 C51 115.2(15)
C52 C53 C54 112.3(15)
C56 C55 C60 121.5(11)
C55 C56 C57 121.6(10)
C56 C57 C58 116.6(10)
C56 C57 B2 121.2(9)
C58 C57 B2 122.1(10)
C59 C58 C57 121.1(10)
C60 C59 C58 122.0(10)
C59 C60 C55 117.1(10)
C59 C60 C61 122.3(11)
C55 C60 C61 120.6(11)
C62 C61 C60 113.9(10)
C61 C62 C63 112.7(11)
C64 C63 C62 115.6(11)
C63 C64 C65 114.6(12)
C66 C65 C64 113.4(14)

loop_
_geom_bond_atom_site_label_1
_geom_bond_atom_site_label_2
_geom_bond_distance
I1 C7 2.115(10)
I2 C5 2.114(11)
I3 C40 2.098(10)
I4 C38 2.110(10)
N1 C1 1.332(14)
N1 C9 1.369(13)
N1 B1 1.663(15)
N2 C34 1.349(14)
N2 C42 1.376(13)
N2 B2 1.634(15)
O1 C8 1.351(12)
O1 B1 1.551(14)
O2 C41 1.351(12)
O2 B2 1.541(14)
B1 C24 1.599(18)
B1 C12 1.615(17)
B2 C45 1.616(17)
B2 C57 1.624(15)
C1 C2 1.394(15)
C2 C3 1.380(15)
C3 C4 1.407(16)
C4 C9 1.420(14)
C4 C5 1.425(15)
C5 C6 1.385(16)
C6 C7 1.434(14)
C7 C8 1.372(14)
C8 C9 1.410(15)
C10 C11 1.386(17)
C10 C15 1.411(17)
C11 C12 1.417(17)
C12 C13 1.414(15)
C13 C14 1.394(15)
C14 C15 1.411(17)
C15 C16 1.524(18)
C16 C17 1.51(2)
C17 C18 1.54(2)
C18 C19 1.50(3)
C19 C20 1.535(10)
C20 C21 1.513(10)
C22 C23 1.381(17)
C22 C27 1.402(18)
C23 C24 1.433(15)
C24 C25 1.408(16)
C25 C26 1.419(17)
C26 C27 1.405(18)
C27 C28 1.518(18)
C28 C29 1.558(19)
C29 C30 1.53(2)
C30 C31 1.545(19)
C31 C32 1.53(2)
C32 C33 1.52(2)
C34 C35 1.517(18)
C35 C36 1.440(18)
C36 C37 1.431(16)
C37 C42 1.417(14)
C37 C38 1.427(15)
C38 C39 1.388(16)
C39 C40 1.444(15)
C40 C41 1.392(15)
C41 C42 1.409(15)
C43 C44 1.406(16)
C43 C48 1.421(16)
C44 C45 1.401(16)
C45 C46 1.399(15)
C46 C47 1.402(17)
C47 C48 1.395(18)
C48 C49 1.525(17)
C49 C50 1.546(17)
C50 C51 1.55(2)
C51 C52 1.54(2)
C52 C53 1.47(2)
C53 C54 1.55(2)
C55 C56 1.400(16)
C55 C60 1.412(16)
C56 C57 1.409(16)
C57 C58 1.415(14)
C58 C59 1.411(15)
C59 C60 1.385(16)
C60 C61 1.535(16)
C61 C62 1.520(18)
C62 C63 1.545(17)
C63 C64 1.539(19)
C64 C65 1.55(2)
C65 C66 1.51(2)
